data_7039736
loop_
_publ_author_name
'Bell, Nicola L.'
'Arnold, Polly L.'
'Love, Jason B.'

_publ_section_title
;
 Controlling uranyl oxo group interactions to group 14 elements using
 polypyrrolic Schiff-base macrocyclic ligands.
;
_journal_issue 40
_journal_name_full 'Dalton transactions (Cambridge, England : 2003)'
_journal_page_first 15902
_journal_page_last 15909
_journal_paper_doi 10.1039/c6dt01948j
_journal_volume 45
_journal_year 2016
_chemical_formula_moiety 'C66 H64 N8 O4 Sn U, C4 H8 O'
_chemical_formula_sum 'C70 H71 N8 O5 Sn U'
_chemical_formula_weight 1461.06
_space_group_crystal_system monoclinic
_space_group_IT_number 14
_space_group_name_Hall '-P 2ybc'
_space_group_name_H-M_alt 'P 1 21/c 1'
_symmetry_space_group_name_Hall '-P 2ybc'
_symmetry_space_group_name_H-M 'P 1 21/c 1'
_atom_sites_solution_hydrogens geom
_atom_sites_solution_primary direct
_audit_creation_date 2016-04-29
_audit_creation_method
;
Olex2 1.2
(compiled 2016.02.19 svn.r3266 for OlexSys, GUI svn.r5155)
;
_audit_update_record
;
2016-06-17 deposited with the CCDC.
2016-06-21 downloaded from the CCDC.
;
_cell_angle_alpha 90
_cell_angle_beta 97.5479(16)
_cell_angle_gamma 90
_cell_formula_units_Z 4
_cell_length_a 11.4369(2)
_cell_length_b 22.3418(4)
_cell_length_c 24.1875(4)
_cell_measurement_reflns_used 29780
_cell_measurement_temperature 170
_cell_measurement_theta_max 28.0400
_cell_measurement_theta_min 3.0530
_cell_volume 6126.86(19)
_computing_cell_refinement 'CrysAlisPro 1.171.38.42b (Rigaku OD, 2015)'
_computing_data_collection 'CrysAlisPro 1.171.38.42b (Rigaku OD, 2015)'
_computing_data_reduction 'CrysAlisPro 1.171.38.42b (Rigaku OD, 2015)'
_computing_molecular_graphics 'Olex2 (Dolomanov et al., 2009)'
_computing_publication_material 'Olex2 (Dolomanov et al., 2009)'
_computing_structure_refinement 'ShelXL (Sheldrick, 2015)'
_computing_structure_solution 'ShelXT (Sheldrick, 2015)'
_diffrn_ambient_temperature 170
_diffrn_detector 'CCD plate'
_diffrn_detector_area_resol_mean 16.1042
_diffrn_detector_type Eos
_diffrn_measured_fraction_theta_full 0.998
_diffrn_measured_fraction_theta_max 0.999
_diffrn_measurement_details
;
List of Runs (angles in degrees, time in seconds):

  1  \w    -47.00  43.00   1.00   30.00    --   21.95 -57.00 -30.00   90
  2  \w     -8.00  92.00   1.00   30.00    --   21.95  77.00-150.00  100
  3  \w      1.00  91.00   1.00   30.00    --   21.95  57.00 -30.00   90
  4  \w    -50.00  47.00   1.00   30.00    --   21.95 -38.00  60.00   97
  5  \w     -8.00  92.00   1.00   30.00    --   21.95  77.00  90.00  100
  6  \w    -95.00 -34.00   1.00   30.00    --  -19.30-179.00-180.00   61
  7  \w    -95.00 -34.00   1.00   30.00    --  -19.30-179.00 -30.00   61
  8  \w      1.00  91.00   1.00   30.00    --   21.95  57.00  60.00   90
  9  \w      5.00  87.00   1.00   30.00    --   21.95-137.00  48.00   82
 10  \w      2.00  84.00   1.00   30.00    --   21.95-133.00-134.00   82
 11  \w    -47.00  43.00   1.00   30.00    --   21.95 -57.00-180.00   90
 12  \w     34.00  98.00   1.00   30.00    --   21.95 179.00   0.00   64
 13  \w     34.00  98.00   1.00   30.00    --   21.95 179.00 -60.00   64
 14  \w     -4.00  32.00   1.00   30.00    --   21.95  38.00-150.00   36
;
_diffrn_measurement_device 'four-circle diffractometer'
_diffrn_measurement_device_type 'Xcalibur, Eos'
_diffrn_measurement_method '\w scans'
_diffrn_orient_matrix_type 'CrysAlisPro convention (1999,Acta A55,543-557)'
_diffrn_orient_matrix_UB_11 -0.0585147000
_diffrn_orient_matrix_UB_12 0.0110521000
_diffrn_orient_matrix_UB_13 -0.0049626000
_diffrn_orient_matrix_UB_21 0.0020411000
_diffrn_orient_matrix_UB_22 -0.0013334000
_diffrn_orient_matrix_UB_23 -0.0291494000
_diffrn_orient_matrix_UB_31 -0.0220138000
_diffrn_orient_matrix_UB_32 -0.0297451000
_diffrn_orient_matrix_UB_33 -0.0005401000
_diffrn_radiation_monochromator graphite
_diffrn_radiation_probe x-ray
_diffrn_radiation_type MoK\a
_diffrn_radiation_wavelength 0.71073
_diffrn_reflns_av_R_equivalents 0.0678
_diffrn_reflns_av_unetI/netI 0.0356
_diffrn_reflns_Laue_measured_fraction_full 0.998
_diffrn_reflns_Laue_measured_fraction_max 0.999
_diffrn_reflns_limit_h_max 14
_diffrn_reflns_limit_h_min -14
_diffrn_reflns_limit_k_max 28
_diffrn_reflns_limit_k_min -28
_diffrn_reflns_limit_l_max 31
_diffrn_reflns_limit_l_min -31
_diffrn_reflns_number 135432
_diffrn_reflns_point_group_measured_fraction_full 0.998
_diffrn_reflns_point_group_measured_fraction_max 0.999
_diffrn_reflns_theta_full 25.242
_diffrn_reflns_theta_max 27.103
_diffrn_reflns_theta_min 2.939
_diffrn_source 'fine-focus sealed X-ray tube'
_diffrn_source_type 'Enhance (Mo) X-ray Source'
_exptl_absorpt_coefficient_mu 3.106
_exptl_absorpt_correction_T_max 0.498
_exptl_absorpt_correction_T_min 0.307
_exptl_absorpt_correction_type analytical
_exptl_absorpt_process_details
;
CrysAlisPro 1.171.38.42b (Rigaku Oxford Diffraction, 2015)
Analytical numeric absorption correction using a multifaceted crystal
            model based on expressions derived by R.C. Clark & J.S. Reid.
(Clark, R. C. & Reid, J. S. (1995). Acta Cryst. A51, 887-897)
Empirical absorption correction using spherical harmonics,
 implemented in SCALE3 ABSPACK scaling algorithm.
;
_exptl_crystal_colour 'dark red'
_exptl_crystal_colour_modifier dark
_exptl_crystal_colour_primary red
_exptl_crystal_density_diffrn 1.584
_exptl_crystal_description block
_exptl_crystal_F_000 2916
_exptl_crystal_size_max 0.503
_exptl_crystal_size_mid 0.262
_exptl_crystal_size_min 0.246
_refine_diff_density_max 1.518
_refine_diff_density_min -0.593
_refine_diff_density_rms 0.098
_refine_ls_extinction_method none
_refine_ls_goodness_of_fit_ref 0.908
_refine_ls_hydrogen_treatment constr
_refine_ls_matrix_type full
_refine_ls_number_parameters 790
_refine_ls_number_reflns 13495
_refine_ls_number_restraints 120
_refine_ls_restrained_S_all 0.912
_refine_ls_R_factor_all 0.0496
_refine_ls_R_factor_gt 0.0359
_refine_ls_shift/su_max 0.002
_refine_ls_shift/su_mean 0.000
_refine_ls_structure_factor_coef Fsqd
_refine_ls_weighting_details 'w=1/[\s^2^(Fo^2^)+(0.1000P)^2^] where P=(Fo^2^+2Fc^2^)/3'
_refine_ls_weighting_scheme calc
_refine_ls_wR_factor_gt 0.1115
_refine_ls_wR_factor_ref 0.1232
_reflns_Friedel_coverage 0.000
_reflns_number_gt 11216
_reflns_number_total 13495
_reflns_threshold_expression 'I > 2\s(I)'
_cod_data_source_file c6dt01948j2.cif
_cod_data_source_block UO2SnLAthf
_cod_depositor_comments 'Adding full bibliography for 7039733--7039741.cif.'
_cod_original_cell_volume 6126.84(19)
_cod_database_code 7039736
_chemical_oxdiff_formula 'C60 H70 U Sn N8 O3'
_shelx_space_group_comment
;
The symmetry employed for this shelxl refinement is uniquely defined
by the following loop, which should always be used as a source of
symmetry information in preference to the above space-group names.
They are only intended as comments.
;
_reflns_odcompleteness_completeness 99.81
_reflns_odcompleteness_iscentric 1
_reflns_odcompleteness_theta 27.04
_olex2_refinement_description
;
1. Fixed Uiso
 At 1.2 times of:
  All C(H) groups, All C(H,H) groups
 At 1.5 times of:
  All C(H,H,H) groups
2. Uiso/Uaniso restraints and constraints
C59 \\sim C60 \\sim C61 \\sim C62 \\sim O3: within 1.7A with sigma of 0.02 and
sigma for terminal atoms of 0.04
O5 \\sim C67 \\sim C68 \\sim C69 \\sim C70: within 1.7A with sigma of 0.02 and
sigma for terminal atoms of 0.04
3. Rigid body (RIGU) restrains
 C59, O3, C62, C61, C60
 with sigma for 1-2 distances of 0.002 and sigma for 1-3 distances of 0.002
 O5, C67, C68, C69, C70
 with sigma for 1-2 distances of 0.002 and sigma for 1-3 distances of 0.002
4. Others
 Sof(C2A)=Sof(H2AA)=Sof(H2AB)=Sof(C3A)=Sof(H3AA)=Sof(H3AB)=Sof(H3AC)=1-FVAR(1)
 Sof(C2)=Sof(H2A)=Sof(H2B)=Sof(C3)=Sof(H3A)=Sof(H3B)=Sof(H3C)=FVAR(1)
5.a Secondary CH2 refined with riding coordinates:
 C62(H62A,H62B), C65(H65A,H65B), C66(H66A,H66B), C33(H33A,H33B), C59(H59A,
 H59B), C63(H63A,H63B), C64(H64A,H64B), C31(H31A,H31B), C4(H4A,H4B), C60(H60A,
 H60B), C70(H70A,H70B), C61(H61A,H61B), C68(H68A,H68B), C67(H67A,H67B),
 C69(H69A,H69B), C2(H2A,H2B), C2A(H2AA,H2AB)
5.b Aromatic/amide H refined with riding coordinates:
 C17(H17), C54(H54), C46(H46), C25(H25), C23(H23), C56(H56), C22(H22),
 C10(H10), C52(H52), C28(H28), C20(H20), C36(H36), C49(H49), C27(H27), C21(H21),
  C51(H51), C50(H50), C39(H39), C14(H14), C42(H42), C43(H43), C12(H12),
 C13(H13), C41(H41), C57(H57), C8(H8), C37(H37), C7(H7)
5.c Idealised Me refined as rotating group:
 C34(H34A,H34B,H34C), C32(H32A,H32B,H32C), C5(H5A,H5B,H5C), C3(H3A,H3B,H3C),
 C3A(H3AA,H3AB,H3AC)
;
_shelx_shelxl_version_number 2014/7
_olex2_submission_special_instructions 'No special instructions were received'
_oxdiff_exptl_absorpt_empirical_details
;
Empirical correction (ABSPACK) includes:
- Absorption correction using spherical harmonics
- Frame scaling
;
_oxdiff_exptl_absorpt_empirical_full_max 1.398
_oxdiff_exptl_absorpt_empirical_full_min 0.731

loop_
_space_group_symop_operation_xyz
'x, y, z'
'-x, y+1/2, -z+1/2'
'-x, -y, -z'
'x, -y-1/2, z-1/2'

loop_
_atom_site_label
_atom_site_type_symbol
_atom_site_fract_x
_atom_site_fract_y
_atom_site_fract_z
_atom_site_U_iso_or_equiv
_atom_site_adp_type
_atom_site_occupancy
_atom_site_site_symmetry_order
_atom_site_calc_flag
_atom_site_refinement_flags_posn
_atom_site_refinement_flags_adp
_atom_site_refinement_flags_occupancy
_atom_site_disorder_assembly
_atom_site_disorder_group
U1 U 0.86265(2) 0.37970(2) 0.55787(2) 0.02551(7) Uani 1 1 d . . . . .
Sn1 Sn 0.75694(3) 0.16530(2) 0.53316(2) 0.02906(9) Uani 1 1 d . . . . .
O1 O 0.8467(3) 0.30045(15) 0.55956(13) 0.0354(8) Uani 1 1 d . . . . .
O3 O 0.8763(3) 0.37640(15) 0.45648(14) 0.0381(8) Uani 1 1 d . U . . .
O2 O 0.8805(3) 0.45843(15) 0.55077(14) 0.0365(8) Uani 1 1 d . . . . .
O4 O 0.7538(3) 0.07441(15) 0.48619(13) 0.0343(7) Uani 1 1 d . . . . .
N5 N 0.8405(4) 0.11014(16) 0.60356(15) 0.0285(8) Uani 1 1 d . . . . .
N6 N 0.9946(3) 0.13711(17) 0.52253(16) 0.0289(8) Uani 1 1 d . . . . .
N3 N 0.6490(4) 0.38666(17) 0.51564(17) 0.0306(8) Uani 1 1 d . . . . .
N4 N 0.7261(4) 0.38688(17) 0.62804(16) 0.0331(9) Uani 1 1 d . . . . .
N2 N 1.0836(3) 0.36124(18) 0.55502(18) 0.0340(9) Uani 1 1 d . . . . .
N8 N 0.5983(3) 0.13774(17) 0.57115(16) 0.0301(8) Uani 1 1 d . . . . .
N7 N 0.5448(3) 0.17335(17) 0.45555(17) 0.0340(9) Uani 1 1 d . . . . .
N1 N 0.9754(4) 0.38707(17) 0.65129(17) 0.0371(10) Uani 1 1 d . . . . .
C47 C 0.5666(4) 0.3602(2) 0.41827(18) 0.0257(9) Uani 1 1 d . . . . .
C53 C 0.6039(4) 0.4040(2) 0.46021(19) 0.0302(9) Uani 1 1 d . . . . .
C17 C 1.1002(4) 0.2483(2) 0.49271(19) 0.0291(9) Uani 1 1 d . . . . .
H17 H 1.0617 0.2473 0.5252 0.035 Uiso 1 1 calc R . . . .
C54 C 0.5734(4) 0.3729(2) 0.5504(2) 0.0334(10) Uani 1 1 d . . . . .
H54 H 0.4931 0.3654 0.5366 0.040 Uiso 1 1 calc R . . . .
C55 C 0.6119(5) 0.3693(2) 0.6080(2) 0.0374(11) Uani 1 1 d . . . . .
C24 C 1.0607(4) 0.1395(2) 0.47725(19) 0.0282(9) Uani 1 1 d . . . . .
C45 C 0.5229(4) 0.2571(2) 0.38815(18) 0.0277(9) Uani 1 1 d . . . . .
C46 C 0.5618(4) 0.2988(2) 0.42948(18) 0.0285(9) Uani 1 1 d . . . . .
H46 H 0.5858 0.2851 0.4664 0.034 Uiso 1 1 calc R . . . .
C11 C 1.1449(4) 0.3575(2) 0.5074(2) 0.0347(10) Uani 1 1 d . . . . .
C25 C 1.0219(4) 0.0974(2) 0.56077(19) 0.0309(9) Uani 1 1 d . . . . .
H25 H 1.0926 0.0753 0.5602 0.037 Uiso 1 1 calc R . . . .
C26 C 0.9519(4) 0.08520(19) 0.60349(18) 0.0284(9) Uani 1 1 d . . . . .
C58 C 0.7332(5) 0.3871(2) 0.6848(2) 0.0404(12) Uani 1 1 d . . . . .
C29 C 0.8011(4) 0.09208(19) 0.65174(17) 0.0279(9) Uani 1 1 d . . . . .
C16 C 1.1498(4) 0.3026(2) 0.47692(19) 0.0305(10) Uani 1 1 d . . . . .
C38 C 0.4860(4) 0.1513(2) 0.5442(2) 0.0406(12) Uani 1 1 d . . . . .
C23 C 1.0775(4) 0.0885(2) 0.4470(2) 0.0344(10) Uani 1 1 d . . . . .
H23 H 1.0496 0.0511 0.4586 0.041 Uiso 1 1 calc R . . . .
C6 C 0.9561(5) 0.4022(2) 0.7036(2) 0.0440(13) Uani 1 1 d . . . . .
C30 C 0.6879(5) 0.1139(2) 0.6712(2) 0.0335(11) Uani 1 1 d . . . . .
C56 C 0.5473(5) 0.3574(3) 0.6530(3) 0.0500(14) Uani 1 1 d . . . . .
H56 H 0.4681 0.3440 0.6510 0.060 Uiso 1 1 calc R . . . .
C22 C 1.1360(4) 0.0912(2) 0.3987(2) 0.0374(11) Uani 1 1 d . . . . .
H22 H 1.1470 0.0556 0.3785 0.045 Uiso 1 1 calc R . . . .
C10 C 1.1463(5) 0.3756(2) 0.6028(2) 0.0425(13) Uani 1 1 d . . . . .
H10 H 1.2296 0.3781 0.6043 0.051 Uiso 1 1 calc R . . . .
C62 C 0.8614(5) 0.3248(3) 0.4198(2) 0.0465(12) Uani 1 1 d . U . . .
H62A H 0.7854 0.3046 0.4228 0.056 Uiso 1 1 calc R . . . .
H62B H 0.9263 0.2958 0.4294 0.056 Uiso 1 1 calc R . . . .
C52 C 0.6013(5) 0.4637(2) 0.4468(2) 0.0399(11) Uani 1 1 d . . . . .
H52 H 0.6249 0.4922 0.4751 0.048 Uiso 1 1 calc R . . . .
C44 C 0.4882(4) 0.2772(2) 0.33176(19) 0.0322(10) Uani 1 1 d . . . . .
C35 C 0.5860(5) 0.1245(2) 0.6250(2) 0.0349(11) Uani 1 1 d . . . . .
C9 C 1.0965(6) 0.3873(3) 0.6513(3) 0.0488(14) Uani 1 1 d . . . . .
C28 C 0.8872(4) 0.0568(2) 0.68226(19) 0.0360(11) Uani 1 1 d . . . . .
H28 H 0.8821 0.0390 0.7175 0.043 Uiso 1 1 calc R . . . .
C19 C 1.1637(4) 0.1977(2) 0.41200(19) 0.0304(10) Uani 1 1 d . . . . .
C18 C 1.1067(4) 0.1957(2) 0.46147(19) 0.0284(9) Uani 1 1 d . . . . .
C15 C 1.2081(4) 0.3033(2) 0.4281(2) 0.0332(10) Uani 1 1 d . . . . .
C20 C 1.2118(4) 0.2520(2) 0.3970(2) 0.0345(10) Uani 1 1 d . . . . .
H20 H 1.2486 0.2534 0.3640 0.041 Uiso 1 1 calc R . . . .
C36 C 0.4674(6) 0.1298(3) 0.6327(3) 0.0504(15) Uani 1 1 d . . . . .
H36 H 0.4348 0.1231 0.6663 0.060 Uiso 1 1 calc R . . . .
C65 C 0.6801(5) 0.0252(3) 0.4023(2) 0.0481(13) Uani 1 1 d . . . . .
H65A H 0.7303 -0.0098 0.3966 0.058 Uiso 1 1 calc R . . . .
H65B H 0.6328 0.0358 0.3664 0.058 Uiso 1 1 calc R . . . .
C49 C 0.4940(4) 0.3386(2) 0.32048(19) 0.0335(10) Uani 1 1 d . . . . .
H49 H 0.4724 0.3522 0.2833 0.040 Uiso 1 1 calc R . . . .
C34 C 0.6208(5) 0.0059(3) 0.6905(2) 0.0483(13) Uani 1 1 d . . . . .
H34A H 0.5511 0.0075 0.6623 0.072 Uiso 1 1 calc GR . . . .
H34B H 0.6054 -0.0210 0.7208 0.072 Uiso 1 1 calc GR . . . .
H34C H 0.6883 -0.0091 0.6735 0.072 Uiso 1 1 calc GR . . . .
C40 C 0.5128(4) 0.1938(2) 0.4006(2) 0.0319(10) Uani 1 1 d . . . . .
C48 C 0.5306(4) 0.3806(2) 0.3621(2) 0.0310(10) Uani 1 1 d . . . . .
C66 C 0.7531(4) 0.0773(2) 0.4261(2) 0.0396(11) Uani 1 1 d . . . . .
H66A H 0.8344 0.0745 0.4165 0.047 Uiso 1 1 calc R . . . .
H66B H 0.7179 0.1155 0.4113 0.047 Uiso 1 1 calc R . . . .
C33 C 0.6481(5) 0.0681(2) 0.7138(2) 0.0402(12) Uani 1 1 d . . . . .
H33A H 0.7112 0.0650 0.7458 0.048 Uiso 1 1 calc R . . . .
H33B H 0.5770 0.0840 0.7280 0.048 Uiso 1 1 calc R . . . .
C27 C 0.9807(5) 0.0524(2) 0.6520(2) 0.0381(11) Uani 1 1 d . . . . .
H27 H 1.0518 0.0308 0.6625 0.046 Uiso 1 1 calc R . . . .
C59 C 0.9015(6) 0.4298(3) 0.4249(2) 0.0542(13) Uani 1 1 d . U . . .
H59A H 0.9739 0.4501 0.4425 0.065 Uiso 1 1 calc R . . . .
H59B H 0.8349 0.4584 0.4220 0.065 Uiso 1 1 calc R . . . .
C21 C 1.1762(4) 0.1438(2) 0.3811(2) 0.0383(11) Uani 1 1 d . . . . .
H21 H 1.2130 0.1451 0.3482 0.046 Uiso 1 1 calc R . . . .
C51 C 0.5645(5) 0.4836(2) 0.3920(2) 0.0437(12) Uani 1 1 d . . . . .
H51 H 0.5625 0.5253 0.3840 0.052 Uiso 1 1 calc R . . . .
C50 C 0.5317(4) 0.4431(2) 0.3502(2) 0.0383(11) Uani 1 1 d . . . . .
H50 H 0.5096 0.4568 0.3131 0.046 Uiso 1 1 calc R . . . .
C39 C 0.4645(4) 0.1688(2) 0.4870(2) 0.0389(11) Uani 1 1 d . . . . .
H39 H 0.3857 0.1776 0.4716 0.047 Uiso 1 1 calc R . . . .
C14 C 1.2621(4) 0.3579(2) 0.4119(2) 0.0420(12) Uani 1 1 d . . . . .
H14 H 1.3009 0.3588 0.3795 0.050 Uiso 1 1 calc R . . . .
C63 C 0.6836(5) 0.0240(2) 0.5001(2) 0.0400(11) Uani 1 1 d . . . . .
H63A H 0.6395 0.0339 0.5315 0.048 Uiso 1 1 calc R . . . .
H63B H 0.7339 -0.0114 0.5104 0.048 Uiso 1 1 calc R . . . .
C1 C 0.8377(6) 0.4139(2) 0.7219(2) 0.0493(15) Uani 1 1 d . . . . .
C42 C 0.4392(5) 0.1757(2) 0.3029(2) 0.0426(12) Uani 1 1 d . . . . .
H42 H 0.4106 0.1479 0.2746 0.051 Uiso 1 1 calc R . . . .
C43 C 0.4480(4) 0.2346(2) 0.2897(2) 0.0383(11) Uani 1 1 d . . . . .
H43 H 0.4273 0.2473 0.2522 0.046 Uiso 1 1 calc R . . . .
C64 C 0.6005(5) 0.0126(3) 0.4475(2) 0.0471(13) Uani 1 1 d . . . . .
H64A H 0.5322 0.0401 0.4443 0.057 Uiso 1 1 calc R . . . .
H64B H 0.5718 -0.0293 0.4457 0.057 Uiso 1 1 calc R . . . .
C31 C 0.7141(6) 0.1745(2) 0.7032(2) 0.0442(13) Uani 1 1 d . . . . .
H31A H 0.6441 0.1855 0.7212 0.053 Uiso 1 1 calc R . . . .
H31B H 0.7806 0.1682 0.7332 0.053 Uiso 1 1 calc R . . . .
C12 C 1.1983(5) 0.4080(2) 0.4909(3) 0.0457(13) Uani 1 1 d . . . . .
H12 H 1.1955 0.4437 0.5120 0.055 Uiso 1 1 calc R . . . .
C13 C 1.2570(5) 0.4083(3) 0.4436(3) 0.0526(15) Uani 1 1 d . . . . .
H13 H 1.2938 0.4440 0.4334 0.063 Uiso 1 1 calc R . . . .
C41 C 0.4723(4) 0.1552(2) 0.3586(2) 0.0371(11) Uani 1 1 d . . . . .
H41 H 0.4661 0.1138 0.3666 0.045 Uiso 1 1 calc R . . . .
C57 C 0.6260(6) 0.3700(3) 0.7011(2) 0.0540(16) Uani 1 1 d . . . . .
H57 H 0.6091 0.3672 0.7385 0.065 Uiso 1 1 calc R . . . .
C32 C 0.7443(6) 0.2268(2) 0.6671(2) 0.0548(16) Uani 1 1 d . . . . .
H32A H 0.6758 0.2365 0.6398 0.082 Uiso 1 1 calc GR . . . .
H32B H 0.8109 0.2158 0.6476 0.082 Uiso 1 1 calc GR . . . .
H32C H 0.7656 0.2617 0.6908 0.082 Uiso 1 1 calc GR . . . .
C8 C 1.1546(7) 0.4026(4) 0.7032(3) 0.0693(19) Uani 1 1 d . . . . .
H8 H 1.2374 0.4063 0.7135 0.083 Uiso 1 1 calc R . . . .
C37 C 0.4063(5) 0.1467(3) 0.5814(3) 0.0540(15) Uani 1 1 d . . . . .
H37 H 0.3238 0.1538 0.5737 0.065 Uiso 1 1 calc R . . . .
C7 C 1.0662(6) 0.4117(3) 0.7373(3) 0.0661(19) Uani 1 1 d . . . . .
H7 H 1.0777 0.4222 0.7757 0.079 Uiso 1 1 calc R . . . .
O5 O 0.2406(6) 0.1737(3) 0.7050(3) 0.110(2) Uani 1 1 d . U . . .
C4 C 0.8389(7) 0.3945(3) 0.7834(2) 0.0641(19) Uani 1 1 d . . . . .
H4A H 0.9007 0.4177 0.8066 0.077 Uiso 1 1 calc R . . . .
H4B H 0.7621 0.4054 0.7953 0.077 Uiso 1 1 calc R . . . .
C60 C 0.9180(9) 0.4055(5) 0.3689(3) 0.093(2) Uani 1 1 d . U . . .
H60A H 0.8824 0.4330 0.3393 0.112 Uiso 1 1 calc R . . . .
H60B H 1.0032 0.4017 0.3658 0.112 Uiso 1 1 calc R . . . .
C70 C 0.1703(8) 0.1669(4) 0.7463(4) 0.091(2) Uani 1 1 d . U . . .
H70A H 0.2162 0.1753 0.7831 0.109 Uiso 1 1 calc R . . . .
H70B H 0.1406 0.1253 0.7465 0.109 Uiso 1 1 calc R . . . .
C5 C 0.8607(8) 0.3288(3) 0.7952(3) 0.077(2) Uani 1 1 d . . . . .
H5A H 0.9279 0.3153 0.7771 0.116 Uiso 1 1 calc GR . . . .
H5B H 0.7904 0.3058 0.7805 0.116 Uiso 1 1 calc GR . . . .
H5C H 0.8780 0.3225 0.8355 0.116 Uiso 1 1 calc GR . . . .
C61 C 0.8632(9) 0.3489(4) 0.3623(3) 0.089(2) Uani 1 1 d . U . . .
H61A H 0.9084 0.3219 0.3405 0.106 Uiso 1 1 calc R . . . .
H61B H 0.7820 0.3528 0.3427 0.106 Uiso 1 1 calc R . . . .
C68 C 0.0756(10) 0.2281(5) 0.6803(5) 0.123(3) Uani 1 1 d . U . . .
H68A H 0.0159 0.2067 0.6541 0.148 Uiso 1 1 calc R . . . .
H68B H 0.0596 0.2716 0.6774 0.148 Uiso 1 1 calc R . . . .
C67 C 0.1900(9) 0.2153(5) 0.6684(5) 0.114(3) Uani 1 1 d . U . . .
H67A H 0.1863 0.1999 0.6298 0.137 Uiso 1 1 calc R . . . .
H67B H 0.2380 0.2523 0.6713 0.137 Uiso 1 1 calc R . . . .
C69 C 0.0733(9) 0.2078(5) 0.7360(5) 0.115(3) Uani 1 1 d . U . . .
H69A H 0.0833 0.2417 0.7626 0.138 Uiso 1 1 calc R . . . .
H69B H -0.0021 0.1873 0.7396 0.138 Uiso 1 1 calc R . . . .
C2 C 0.8411(13) 0.4869(6) 0.7137(6) 0.034(3) Uani 0.541(14) 1 d . . P A 2
H2A H 0.9121 0.5039 0.7361 0.041 Uiso 0.541(14) 1 calc R . P A 2
H2B H 0.8434 0.4969 0.6740 0.041 Uiso 0.541(14) 1 calc R . P A 2
C3 C 0.7272(10) 0.5131(5) 0.7337(6) 0.062(4) Uani 0.541(14) 1 d . . P A 2
H3A H 0.6599 0.5068 0.7048 0.092 Uiso 0.541(14) 1 calc GR . P A 2
H3B H 0.7377 0.5561 0.7409 0.092 Uiso 0.541(14) 1 calc GR . P A 2
H3C H 0.7124 0.4929 0.7681 0.092 Uiso 0.541(14) 1 calc GR . P A 2
C2A C 0.7983(17) 0.4805(8) 0.7268(7) 0.044(4) Uani 0.459(14) 1 d . . P A 3
H2AA H 0.7194 0.4815 0.7395 0.053 Uiso 0.459(14) 1 calc R . P A 3
H2AB H 0.8542 0.5011 0.7553 0.053 Uiso 0.459(14) 1 calc R . P A 3
C3A C 0.7935(14) 0.5125(6) 0.6742(6) 0.059(4) Uani 0.459(14) 1 d . . P A 3
H3AA H 0.7283 0.4968 0.6478 0.088 Uiso 0.459(14) 1 calc GR . P A 3
H3AB H 0.8679 0.5069 0.6589 0.088 Uiso 0.459(14) 1 calc GR . P A 3
H3AC H 0.7810 0.5552 0.6804 0.088 Uiso 0.459(14) 1 calc GR . P A 3

loop_
_atom_site_aniso_label
_atom_site_aniso_U_11
_atom_site_aniso_U_22
_atom_site_aniso_U_33
_atom_site_aniso_U_23
_atom_site_aniso_U_13
_atom_site_aniso_U_12
U1 0.03072(11) 0.02465(10) 0.02052(10) -0.00403(6) 0.00094(6) 0.00016(6)
Sn1 0.03591(18) 0.02537(16) 0.02496(16) 0.00450(11) 0.00048(12) 0.00001(12)
O1 0.045(2) 0.0273(17) 0.0351(19) -0.0087(13) 0.0082(15) -0.0053(14)
O3 0.0349(18) 0.054(2) 0.0257(16) -0.0043(13) 0.0065(13) 0.0001(14)
O2 0.048(2) 0.0277(17) 0.0341(19) 0.0000(13) 0.0051(15) 0.0005(14)
O4 0.0390(18) 0.0398(18) 0.0236(16) -0.0007(13) 0.0020(13) -0.0041(14)
N5 0.038(2) 0.0250(18) 0.0229(19) 0.0014(14) 0.0049(16) 0.0018(15)
N6 0.0283(19) 0.0275(18) 0.030(2) -0.0001(15) 0.0018(15) 0.0024(15)
N3 0.030(2) 0.036(2) 0.026(2) -0.0001(15) 0.0024(16) 0.0018(16)
N4 0.046(2) 0.029(2) 0.024(2) -0.0003(15) 0.0042(17) 0.0064(17)
N2 0.029(2) 0.0300(19) 0.042(2) -0.0064(17) 0.0005(17) -0.0007(16)
N8 0.035(2) 0.0299(19) 0.025(2) 0.0038(15) 0.0035(16) 0.0087(16)
N7 0.031(2) 0.031(2) 0.039(2) 0.0019(16) -0.0002(17) 0.0020(16)
N1 0.054(3) 0.030(2) 0.023(2) -0.0031(15) -0.0083(18) 0.0027(18)
C47 0.0171(19) 0.037(2) 0.023(2) 0.0009(18) 0.0032(15) 0.0005(17)
C53 0.026(2) 0.038(2) 0.027(2) -0.0007(19) 0.0031(17) 0.0006(19)
C17 0.020(2) 0.036(2) 0.031(2) 0.0013(18) 0.0010(17) 0.0049(17)
C54 0.032(2) 0.036(3) 0.033(3) 0.0023(19) 0.003(2) 0.0009(19)
C55 0.047(3) 0.038(3) 0.030(3) 0.000(2) 0.014(2) 0.009(2)
C24 0.021(2) 0.034(2) 0.030(2) -0.0022(19) 0.0023(17) 0.0039(18)
C45 0.025(2) 0.030(2) 0.028(2) 0.0010(17) 0.0056(17) 0.0001(17)
C46 0.022(2) 0.039(3) 0.024(2) 0.0032(18) 0.0008(16) 0.0032(18)
C11 0.026(2) 0.031(2) 0.046(3) -0.001(2) -0.001(2) 0.0019(19)
C25 0.030(2) 0.031(2) 0.031(2) -0.0016(19) 0.0008(18) 0.0050(19)
C26 0.033(2) 0.025(2) 0.026(2) -0.0006(17) -0.0014(17) 0.0017(17)
C58 0.063(4) 0.032(3) 0.028(3) -0.0059(19) 0.012(2) 0.016(2)
C29 0.038(2) 0.027(2) 0.019(2) -0.0013(16) 0.0029(17) 0.0012(18)
C16 0.020(2) 0.035(2) 0.034(2) -0.0008(19) -0.0030(17) -0.0007(18)
C38 0.034(3) 0.043(3) 0.046(3) 0.002(2) 0.007(2) 0.009(2)
C23 0.034(3) 0.028(2) 0.040(3) -0.006(2) 0.001(2) -0.0025(19)
C6 0.075(4) 0.031(2) 0.022(2) -0.0047(19) -0.010(2) 0.002(3)
C30 0.046(3) 0.032(2) 0.023(2) -0.0003(18) 0.008(2) 0.004(2)
C56 0.052(3) 0.051(3) 0.053(4) 0.013(3) 0.030(3) 0.012(3)
C22 0.038(3) 0.036(3) 0.038(3) -0.011(2) 0.006(2) 0.003(2)
C10 0.033(3) 0.047(3) 0.044(3) -0.002(2) -0.008(2) 0.004(2)
C62 0.030(2) 0.075(3) 0.035(2) -0.0203(19) 0.0031(19) 0.007(2)
C52 0.043(3) 0.037(3) 0.039(3) -0.001(2) 0.004(2) 0.002(2)
C44 0.025(2) 0.043(3) 0.028(2) 0.0048(19) 0.0035(17) -0.0004(19)
C35 0.046(3) 0.033(3) 0.027(2) 0.0031(18) 0.010(2) 0.008(2)
C9 0.050(3) 0.051(3) 0.041(3) -0.001(2) -0.013(3) 0.002(2)
C28 0.047(3) 0.037(3) 0.023(2) 0.0088(19) -0.0020(19) 0.002(2)
C19 0.022(2) 0.038(3) 0.031(2) -0.0005(19) 0.0049(17) 0.0050(18)
C18 0.023(2) 0.034(2) 0.027(2) -0.0005(18) 0.0003(17) 0.0045(18)
C15 0.018(2) 0.040(3) 0.043(3) 0.005(2) 0.0080(18) 0.0008(18)
C20 0.024(2) 0.043(3) 0.037(3) 0.005(2) 0.0061(19) 0.0030(19)
C36 0.054(4) 0.060(4) 0.040(3) 0.006(3) 0.020(3) 0.015(3)
C65 0.053(3) 0.049(3) 0.041(3) -0.006(2) 0.006(2) -0.008(3)
C49 0.031(2) 0.047(3) 0.024(2) 0.0028(19) 0.0063(18) 0.001(2)
C34 0.053(3) 0.049(3) 0.043(3) 0.008(2) 0.006(2) -0.011(3)
C40 0.029(2) 0.034(2) 0.032(2) 0.0008(19) 0.0012(18) 0.0038(19)
C48 0.023(2) 0.041(3) 0.030(2) 0.0050(19) 0.0043(18) -0.0007(18)
C66 0.037(3) 0.053(3) 0.029(3) -0.002(2) 0.009(2) -0.004(2)
C33 0.055(3) 0.043(3) 0.025(2) 0.007(2) 0.012(2) 0.005(2)
C27 0.041(3) 0.035(3) 0.037(3) 0.007(2) 0.000(2) 0.007(2)
C59 0.057(3) 0.072(3) 0.036(2) 0.010(2) 0.011(2) -0.003(2)
C21 0.033(3) 0.051(3) 0.031(3) -0.005(2) 0.005(2) 0.003(2)
C51 0.046(3) 0.038(3) 0.048(3) 0.004(2) 0.008(2) 0.002(2)
C50 0.037(3) 0.046(3) 0.032(3) 0.010(2) 0.004(2) 0.006(2)
C39 0.032(3) 0.043(3) 0.041(3) 0.009(2) -0.001(2) 0.010(2)
C14 0.025(2) 0.044(3) 0.059(3) 0.008(3) 0.012(2) -0.002(2)
C63 0.053(3) 0.030(2) 0.038(3) 0.002(2) 0.012(2) -0.001(2)
C1 0.085(4) 0.036(3) 0.023(2) -0.005(2) -0.008(3) 0.015(3)
C42 0.042(3) 0.050(3) 0.035(3) -0.011(2) 0.001(2) -0.003(2)
C43 0.037(3) 0.052(3) 0.025(2) -0.003(2) 0.003(2) -0.003(2)
C64 0.049(3) 0.049(3) 0.044(3) -0.007(2) 0.009(2) -0.007(3)
C31 0.068(4) 0.035(3) 0.030(3) -0.007(2) 0.008(2) 0.010(2)
C12 0.033(3) 0.036(3) 0.068(4) -0.002(3) 0.008(3) -0.004(2)
C13 0.033(3) 0.035(3) 0.092(5) 0.010(3) 0.015(3) -0.003(2)
C41 0.034(3) 0.033(3) 0.043(3) -0.002(2) 0.002(2) -0.001(2)
C57 0.086(5) 0.051(3) 0.031(3) 0.007(2) 0.028(3) 0.012(3)
C32 0.089(5) 0.026(3) 0.049(3) -0.006(2) 0.004(3) 0.005(3)
C8 0.066(4) 0.096(5) 0.038(3) -0.002(3) -0.022(3) -0.006(4)
C37 0.032(3) 0.077(4) 0.055(4) 0.004(3) 0.012(3) 0.012(3)
C7 0.077(5) 0.083(5) 0.030(3) -0.006(3) -0.023(3) -0.010(4)
O5 0.102(4) 0.115(5) 0.114(4) -0.001(3) 0.016(3) 0.037(3)
C4 0.089(5) 0.077(4) 0.025(3) -0.005(3) 0.002(3) 0.037(4)
C60 0.121(6) 0.122(4) 0.040(3) -0.003(3) 0.027(3) -0.016(4)
C70 0.094(5) 0.082(5) 0.094(5) -0.004(4) 0.002(3) 0.015(4)
C5 0.124(7) 0.075(5) 0.034(3) 0.018(3) 0.014(4) 0.036(4)
C61 0.107(6) 0.118(4) 0.042(3) -0.008(3) 0.012(3) -0.003(4)
C68 0.106(5) 0.129(7) 0.136(6) 0.029(5) 0.019(4) 0.034(5)
C67 0.105(5) 0.127(6) 0.113(5) 0.012(5) 0.018(4) 0.029(4)
C69 0.104(5) 0.117(6) 0.125(6) 0.014(5) 0.022(4) 0.031(4)
C2 0.049(8) 0.028(5) 0.027(7) -0.003(5) 0.004(5) -0.002(5)
C3 0.048(7) 0.028(5) 0.102(11) -0.012(5) -0.017(6) 0.012(5)
C2A 0.060(12) 0.040(8) 0.030(9) -0.007(6) 0.003(7) 0.003(9)
C3A 0.083(10) 0.035(7) 0.057(9) 0.000(6) 0.006(7) 0.010(6)

loop_
_atom_type_symbol
_atom_type_description
_atom_type_scat_dispersion_real
_atom_type_scat_dispersion_imag
_atom_type_scat_source
C C 0.0033 0.0016 'International Tables Vol C Tables 4.2.6.8 and 6.1.1.4'
H H 0.0000 0.0000 'International Tables Vol C Tables 4.2.6.8 and 6.1.1.4'
N N 0.0061 0.0033 'International Tables Vol C Tables 4.2.6.8 and 6.1.1.4'
O O 0.0106 0.0060 'International Tables Vol C Tables 4.2.6.8 and 6.1.1.4'
Sn Sn -0.6537 1.4246 'International Tables Vol C Tables 4.2.6.8 and 6.1.1.4'
U U -9.6767 9.6646 'International Tables Vol C Tables 4.2.6.8 and 6.1.1.4'

loop_
_exptl_crystal_face_index_h
_exptl_crystal_face_index_k
_exptl_crystal_face_index_l
_exptl_crystal_face_perp_dist
-5 -22 -21 0.1500
5 22 21 0.1500
0 6 -33 0.1229
0 -6 33 0.1229
15 -10 -6 0.1311
-15 10 6 0.1311

loop_
_geom_angle_atom_site_label_1
_geom_angle_atom_site_label_2
_geom_angle_atom_site_label_3
_geom_angle
O1 U1 O3 90.75(13)
O1 U1 O2 175.61(15)
O1 U1 N3 88.51(14)
O1 U1 N4 88.45(13)
O1 U1 N2 86.85(14)
O1 U1 N1 95.09(14)
O3 U1 N3 77.59(12)
O3 U1 N2 77.22(13)
O2 U1 O3 84.89(13)
O2 U1 N3 90.98(14)
O2 U1 N4 95.36(14)
O2 U1 N2 91.74(14)
O2 U1 N1 88.26(14)
N3 U1 N2 154.31(13)
N4 U1 O3 144.42(13)
N4 U1 N3 66.83(13)
N4 U1 N2 138.17(14)
N1 U1 O3 144.95(14)
N1 U1 N3 136.97(14)
N1 U1 N4 70.41(15)
N1 U1 N2 68.67(15)
N5 Sn1 O4 82.36(12)
N5 Sn1 N8 79.71(14)
N8 Sn1 O4 89.94(13)
C62 O3 U1 127.6(3)
C62 O3 C59 110.0(4)
C59 O3 U1 122.3(3)
C66 O4 Sn1 116.5(3)
C63 O4 Sn1 122.6(3)
C63 O4 C66 109.7(4)
C26 N5 Sn1 121.7(3)
C29 N5 Sn1 131.6(3)
C29 N5 C26 106.7(4)
C25 N6 C24 118.6(4)
C53 N3 U1 127.5(3)
C54 N3 U1 114.1(3)
C54 N3 C53 118.5(4)
C55 N4 U1 113.3(3)
C58 N4 U1 137.3(4)
C58 N4 C55 106.3(4)
C11 N2 U1 128.3(3)
C10 N2 U1 111.2(3)
C10 N2 C11 116.9(4)
C38 N8 Sn1 119.8(3)
C35 N8 Sn1 130.4(3)
C35 N8 C38 106.8(4)
C39 N7 C40 118.2(4)
C6 N1 U1 138.2(4)
C6 N1 C9 106.6(5)
C9 N1 U1 113.8(3)
C53 C47 C48 118.2(4)
C46 C47 C53 123.2(4)
C46 C47 C48 118.6(4)
N3 C53 C47 121.1(4)
C52 C53 N3 118.8(4)
C52 C53 C47 120.1(4)
C16 C17 H17 119.3
C18 C17 H17 119.3
C18 C17 C16 121.4(4)
N3 C54 H54 120.0
N3 C54 C55 119.9(5)
C55 C54 H54 120.0
N4 C55 C54 119.1(4)
N4 C55 C56 110.3(5)
C54 C55 C56 130.1(6)
N6 C24 C18 119.5(4)
C23 C24 N6 120.5(4)
C23 C24 C18 120.0(4)
C46 C45 C44 119.5(4)
C46 C45 C40 121.8(4)
C44 C45 C40 118.6(4)
C47 C46 H46 118.9
C45 C46 C47 122.1(4)
C45 C46 H46 118.9
N2 C11 C16 121.3(4)
C12 C11 N2 118.2(5)
C12 C11 C16 120.4(5)
N6 C25 H25 118.3
N6 C25 C26 123.4(4)
C26 C25 H25 118.3
N5 C26 C25 122.0(4)
C27 C26 N5 109.1(4)
C27 C26 C25 128.8(4)
N4 C58 C1 122.4(5)
N4 C58 C57 110.3(5)
C57 C58 C1 126.4(5)
N5 C29 C30 124.2(4)
N5 C29 C28 109.3(4)
C28 C29 C30 126.2(4)
C17 C16 C11 123.5(4)
C17 C16 C15 118.6(4)
C15 C16 C11 117.9(4)
N8 C38 C39 122.9(4)
C37 C38 N8 109.3(5)
C37 C38 C39 127.8(5)
C24 C23 H23 119.5
C24 C23 C22 120.9(5)
C22 C23 H23 119.5
N1 C6 C1 125.6(5)
N1 C6 C7 109.3(6)
C7 C6 C1 124.7(5)
C29 C30 C35 115.1(4)
C29 C30 C33 109.2(4)
C29 C30 C31 108.4(4)
C35 C30 C33 109.0(4)
C35 C30 C31 107.8(4)
C33 C30 C31 107.0(4)
C55 C56 H56 127.6
C57 C56 C55 104.9(5)
C57 C56 H56 127.6
C23 C22 H22 119.6
C21 C22 C23 120.8(4)
C21 C22 H22 119.6
N2 C10 H10 118.4
N2 C10 C9 123.2(5)
C9 C10 H10 118.4
O3 C62 H62A 110.6
O3 C62 H62B 110.6
O3 C62 C61 105.5(6)
H62A C62 H62B 108.8
C61 C62 H62A 110.6
C61 C62 H62B 110.6
C53 C52 H52 119.2
C53 C52 C51 121.7(5)
C51 C52 H52 119.2
C49 C44 C45 118.3(4)
C49 C44 C43 122.3(4)
C43 C44 C45 119.4(4)
N8 C35 C30 124.8(4)
N8 C35 C36 109.4(5)
C36 C35 C30 125.3(5)
N1 C9 C10 121.3(5)
C8 C9 N1 111.2(6)
C8 C9 C10 127.5(6)
C29 C28 H28 126.2
C27 C28 C29 107.7(4)
C27 C28 H28 126.2
C20 C19 C18 118.7(4)
C20 C19 C21 121.6(4)
C21 C19 C18 119.6(4)
C17 C18 C24 122.9(4)
C17 C18 C19 118.9(4)
C24 C18 C19 118.1(4)
C16 C15 C14 119.7(5)
C20 C15 C16 119.6(4)
C20 C15 C14 120.7(4)
C19 C20 H20 118.7
C15 C20 C19 122.6(4)
C15 C20 H20 118.7
C35 C36 H36 126.7
C37 C36 C35 106.7(5)
C37 C36 H36 126.7
H65A C65 H65B 109.2
C66 C65 H65A 111.2
C66 C65 H65B 111.2
C66 C65 C64 102.6(4)
C64 C65 H65A 111.2
C64 C65 H65B 111.2
C44 C49 H49 118.9
C48 C49 C44 122.3(4)
C48 C49 H49 118.9
H34A C34 H34B 109.5
H34A C34 H34C 109.5
H34B C34 H34C 109.5
C33 C34 H34A 109.5
C33 C34 H34B 109.5
C33 C34 H34C 109.5
N7 C40 C45 119.6(4)
C41 C40 N7 121.3(4)
C41 C40 C45 119.2(4)
C49 C48 C47 119.2(4)
C49 C48 C50 121.4(4)
C50 C48 C47 119.4(4)
O4 C66 C65 106.2(4)
O4 C66 H66A 110.5
O4 C66 H66B 110.5
C65 C66 H66A 110.5
C65 C66 H66B 110.5
H66A C66 H66B 108.7
C30 C33 H33A 108.6
C30 C33 H33B 108.6
C34 C33 C30 114.8(4)
C34 C33 H33A 108.6
C34 C33 H33B 108.6
H33A C33 H33B 107.5
C26 C27 H27 126.4
C28 C27 C26 107.2(4)
C28 C27 H27 126.4
O3 C59 H59A 111.0
O3 C59 H59B 111.0
O3 C59 C60 103.6(6)
H59A C59 H59B 109.0
C60 C59 H59A 111.0
C60 C59 H59B 111.0
C22 C21 C19 120.4(5)
C22 C21 H21 119.8
C19 C21 H21 119.8
C52 C51 H51 119.9
C50 C51 C52 120.2(5)
C50 C51 H51 119.9
C48 C50 H50 119.8
C51 C50 C48 120.4(5)
C51 C50 H50 119.8
N7 C39 C38 123.8(5)
N7 C39 H39 118.1
C38 C39 H39 118.1
C15 C14 H14 120.3
C13 C14 C15 119.4(5)
C13 C14 H14 120.3
O4 C63 H63A 111.0
O4 C63 H63B 111.0
O4 C63 C64 104.0(4)
H63A C63 H63B 109.0
C64 C63 H63A 111.0
C64 C63 H63B 111.0
C58 C1 C4 111.5(6)
C58 C1 C2 110.3(7)
C58 C1 C2A 101.9(8)
C6 C1 C58 115.2(4)
C6 C1 C4 109.9(5)
C6 C1 C2 95.8(6)
C6 C1 C2A 117.9(8)
C4 C1 C2 113.3(6)
C4 C1 C2A 99.2(7)
C43 C42 H42 119.5
C43 C42 C41 120.9(5)
C41 C42 H42 119.5
C44 C43 H43 119.8
C42 C43 C44 120.3(5)
C42 C43 H43 119.8
C65 C64 H64A 111.4
C65 C64 H64B 111.4
C63 C64 C65 101.8(5)
C63 C64 H64A 111.4
C63 C64 H64B 111.4
H64A C64 H64B 109.3
C30 C31 H31A 108.5
C30 C31 H31B 108.5
H31A C31 H31B 107.5
C32 C31 C30 115.0(4)
C32 C31 H31A 108.5
C32 C31 H31B 108.5
C11 C12 H12 119.3
C11 C12 C13 121.5(5)
C13 C12 H12 119.3
C14 C13 C12 121.0(5)
C14 C13 H13 119.5
C12 C13 H13 119.5
C40 C41 C42 121.5(5)
C40 C41 H41 119.3
C42 C41 H41 119.3
C58 C57 C56 108.2(5)
C58 C57 H57 125.9
C56 C57 H57 125.9
C31 C32 H32A 109.5
C31 C32 H32B 109.5
C31 C32 H32C 109.5
H32A C32 H32B 109.5
H32A C32 H32C 109.5
H32B C32 H32C 109.5
C9 C8 H8 127.1
C9 C8 C7 105.8(6)
C7 C8 H8 127.1
C38 C37 C36 107.8(5)
C38 C37 H37 126.1
C36 C37 H37 126.1
C6 C7 H7 126.5
C8 C7 C6 107.1(5)
C8 C7 H7 126.5
C67 O5 C70 108.1(7)
C1 C4 H4A 108.4
C1 C4 H4B 108.4
H4A C4 H4B 107.4
C5 C4 C1 115.7(5)
C5 C4 H4A 108.4
C5 C4 H4B 108.4
C59 C60 H60A 110.0
C59 C60 H60B 110.0
H60A C60 H60B 108.3
C61 C60 C59 108.7(6)
C61 C60 H60A 110.0
C61 C60 H60B 110.0
O5 C70 H70A 110.0
O5 C70 H70B 110.0
O5 C70 C69 108.4(8)
H70A C70 H70B 108.4
C69 C70 H70A 110.0
C69 C70 H70B 110.0
C4 C5 H5A 109.5
C4 C5 H5B 109.5
C4 C5 H5C 109.5
H5A C5 H5B 109.5
H5A C5 H5C 109.5
H5B C5 H5C 109.5
C62 C61 H61A 110.5
C62 C61 H61B 110.5
C60 C61 C62 106.2(6)
C60 C61 H61A 110.5
C60 C61 H61B 110.5
H61A C61 H61B 108.7
H68A C68 H68B 108.8
C67 C68 H68A 110.7
C67 C68 H68B 110.7
C67 C68 C69 105.2(9)
C69 C68 H68A 110.7
C69 C68 H68B 110.7
O5 C67 C68 109.5(10)
O5 C67 H67A 109.8
O5 C67 H67B 109.8
C68 C67 H67A 109.8
C68 C67 H67B 109.8
H67A C67 H67B 108.2
C70 C69 C68 104.9(9)
C70 C69 H69A 110.8
C70 C69 H69B 110.8
C68 C69 H69A 110.8
C68 C69 H69B 110.8
H69A C69 H69B 108.8
C1 C2 H2A 110.2
C1 C2 H2B 110.2
H2A C2 H2B 108.5
C3 C2 C1 107.5(9)
C3 C2 H2A 110.2
C3 C2 H2B 110.2
C2 C3 H3A 109.5
C2 C3 H3B 109.5
C2 C3 H3C 109.5
H3A C3 H3B 109.5
H3A C3 H3C 109.5
H3B C3 H3C 109.5
C1 C2A H2AA 109.2
C1 C2A H2AB 109.2
H2AA C2A H2AB 107.9
C3A C2A C1 112.3(12)
C3A C2A H2AA 109.2
C3A C2A H2AB 109.2
C2A C3A H3AA 109.5
C2A C3A H3AB 109.5
C2A C3A H3AC 109.5
H3AA C3A H3AB 109.5
H3AA C3A H3AC 109.5
H3AB C3A H3AC 109.5

loop_
_geom_bond_atom_site_label_1
_geom_bond_atom_site_label_2
_geom_bond_distance
U1 O1 1.781(3)
U1 O3 2.479(3)
U1 O2 1.782(3)
U1 N3 2.527(4)
U1 N4 2.458(4)
U1 N2 2.570(4)
U1 N1 2.456(4)
Sn1 O4 2.325(3)
Sn1 N5 2.215(4)
Sn1 N8 2.225(4)
O3 C62 1.451(6)
O3 C59 1.465(7)
O4 C66 1.453(6)
O4 C63 1.450(6)
N5 C26 1.390(6)
N5 C29 1.364(5)
N6 C24 1.411(6)
N6 C25 1.290(6)
N3 C53 1.426(6)
N3 C54 1.319(6)
N4 C55 1.388(7)
N4 C58 1.363(6)
N2 C11 1.428(7)
N2 C10 1.317(7)
N8 C38 1.395(6)
N8 C35 1.361(6)
N7 C40 1.407(6)
N7 C39 1.271(6)
N1 C6 1.356(6)
N1 C9 1.386(8)
C47 C53 1.435(6)
C47 C46 1.400(6)
C47 C48 1.441(6)
C53 C52 1.370(7)
C17 H17 0.9500
C17 C16 1.413(6)
C17 C18 1.403(6)
C54 H54 0.9500
C54 C55 1.408(7)
C55 C56 1.419(7)
C24 C23 1.380(6)
C24 C18 1.433(7)
C45 C46 1.395(6)
C45 C44 1.441(6)
C45 C40 1.455(6)
C46 H46 0.9500
C11 C16 1.436(7)
C11 C12 1.367(7)
C25 H25 0.9500
C25 C26 1.415(6)
C26 C27 1.387(6)
C58 C1 1.521(8)
C58 C57 1.391(9)
C29 C30 1.515(7)
C29 C28 1.394(6)
C16 C15 1.430(6)
C38 C39 1.428(7)
C38 C37 1.366(8)
C23 H23 0.9500
C23 C22 1.422(7)
C6 C1 1.501(9)
C6 C7 1.424(8)
C30 C35 1.523(7)
C30 C33 1.561(6)
C30 C31 1.569(7)
C56 H56 0.9500
C56 C57 1.402(10)
C22 H22 0.9500
C22 C21 1.350(8)
C10 H10 0.9500
C10 C9 1.394(9)
C62 H62A 0.9900
C62 H62B 0.9900
C62 C61 1.494(9)
C52 H52 0.9500
C52 C51 1.409(7)
C44 C49 1.403(7)
C44 C43 1.425(7)
C35 C36 1.398(8)
C9 C8 1.384(8)
C28 H28 0.9500
C28 C27 1.376(7)
C19 C18 1.437(6)
C19 C20 1.398(7)
C19 C21 1.434(7)
C15 C20 1.375(7)
C15 C14 1.445(7)
C20 H20 0.9500
C36 H36 0.9500
C36 C37 1.394(9)
C65 H65A 0.9900
C65 H65B 0.9900
C65 C66 1.504(7)
C65 C64 1.539(7)
C49 H49 0.9500
C49 C48 1.399(7)
C34 H34A 0.9800
C34 H34B 0.9800
C34 H34C 0.9800
C34 C33 1.517(8)
C40 C41 1.367(7)
C48 C50 1.426(7)
C66 H66A 0.9900
C66 H66B 0.9900
C33 H33A 0.9900
C33 H33B 0.9900
C27 H27 0.9500
C59 H59A 0.9900
C59 H59B 0.9900
C59 C60 1.493(9)
C21 H21 0.9500
C51 H51 0.9500
C51 C50 1.372(8)
C50 H50 0.9500
C39 H39 0.9500
C14 H14 0.9500
C14 C13 1.368(9)
C63 H63A 0.9900
C63 H63B 0.9900
C63 C64 1.506(8)
C1 C4 1.546(8)
C1 C2 1.645(15)
C1 C2A 1.566(19)
C42 H42 0.9500
C42 C43 1.359(7)
C42 C41 1.426(7)
C43 H43 0.9500
C64 H64A 0.9900
C64 H64B 0.9900
C31 H31A 0.9900
C31 H31B 0.9900
C31 C32 1.524(8)
C12 H12 0.9500
C12 C13 1.399(9)
C13 H13 0.9500
C41 H41 0.9500
C57 H57 0.9500
C32 H32A 0.9800
C32 H32B 0.9800
C32 H32C 0.9800
C8 H8 0.9500
C8 C7 1.402(10)
C37 H37 0.9500
C7 H7 0.9500
O5 C70 1.371(11)
O5 C67 1.358(11)
C4 H4A 0.9900
C4 H4B 0.9900
C4 C5 1.510(9)
C60 H60A 0.9900
C60 H60B 0.9900
C60 C61 1.411(12)
C70 H70A 0.9900
C70 H70B 0.9900
C70 C69 1.432(12)
C5 H5A 0.9800
C5 H5B 0.9800
C5 H5C 0.9800
C61 H61A 0.9900
C61 H61B 0.9900
C68 H68A 0.9900
C68 H68B 0.9900
C68 C67 1.405(13)
C68 C69 1.426(14)
C67 H67A 0.9900
C67 H67B 0.9900
C69 H69A 0.9900
C69 H69B 0.9900
C2 H2A 0.9900
C2 H2B 0.9900
C2 C3 1.562(18)
C3 H3A 0.9800
C3 H3B 0.9800
C3 H3C 0.9800
C2A H2AA 0.9900
C2A H2AB 0.9900
C2A C3A 1.45(2)
C3A H3AA 0.9800
C3A H3AB 0.9800
C3A H3AC 0.9800

loop_
_exptl_oxdiff_crystal_face_indexfrac_h
_exptl_oxdiff_crystal_face_indexfrac_k
_exptl_oxdiff_crystal_face_indexfrac_l
_exptl_oxdiff_crystal_face_x
_exptl_oxdiff_crystal_face_y
_exptl_oxdiff_crystal_face_z
-4.9840 -21.9852 -20.9775 0.1528 0.6306 0.7750
4.9840 21.9852 20.9775 -0.1528 -0.6306 -0.7750
0.0120 6.0189 -32.9742 0.2295 0.9532 -0.1615
-0.0120 -6.0189 32.9742 -0.2295 -0.9532 0.1615
14.9795 -9.9930 -5.9911 -0.9572 0.2185 -0.0293
-14.9795 9.9930 5.9911 0.9572 -0.2185 0.0293
